data_4324722
loop_
_publ_author_name
'Lei Geng'
'Wen-Dan Cheng'
'Hao Zhang'
'Chen-Sheng Lin'
'Wei-Long Zhang'
'Ye-Yu Li'
'Zhang-Zhen He'

_publ_section_title
;
 Syntheses, Crystal and Electronic Structures, and Characterizations of
 Quaternary Antiferromagnetic Sulfides: Ba2MFeS5 (M = Sb, Bi)
;
_journal_name_full 'Inorganic Chemistry'
_journal_page_first 2378
_journal_page_last 2384
_journal_paper_doi 10.1021/ic102597y
_journal_volume 50
_journal_year 2011
_chemical_formula_sum 'Ba2 Fe S5 Sb'
_chemical_formula_weight 612.58
_chemical_name_systematic
; 
 ? 
;
_space_group_IT_number 62
_symmetry_cell_setting orthorhombic
_symmetry_space_group_name_Hall '-P 2ac 2n'
_symmetry_space_group_name_H-M 'P n m a'
_atom_sites_solution_primary direct
_atom_sites_solution_secondary difmap
_audit_creation_method SHELXL-97
_cell_angle_alpha 90.00
_cell_angle_beta 90.00
_cell_angle_gamma 90.00
_cell_formula_units_Z 4
_cell_length_a 12.128(6)
_cell_length_b 8.852(4)
_cell_length_c 8.917(4)
_cell_measurement_reflns_used 1222
_cell_measurement_temperature 293(2)
_cell_measurement_theta_max 27.4603
_cell_measurement_theta_min 2.2838
_cell_volume 957.3(8)
_computing_structure_refinement 'SHELXL-97 (Sheldrick, 1997)'
_computing_structure_solution 'SHELXS-97 (Sheldrick, 1990)'
_diffrn_ambient_temperature 293(2)
_diffrn_measured_fraction_theta_full 0.997
_diffrn_measured_fraction_theta_max 0.997
_diffrn_measurement_device_type
;
Mercury2 (2x2 bin mode)
;
_diffrn_measurement_method CCD_Profile_fitting
_diffrn_radiation_monochromator graphite
_diffrn_radiation_source 'fine-focus sealed tube'
_diffrn_radiation_type MoK\a
_diffrn_radiation_wavelength 0.71073
_diffrn_reflns_av_R_equivalents 0.0359
_diffrn_reflns_av_sigmaI/netI 0.0224
_diffrn_reflns_limit_h_max 14
_diffrn_reflns_limit_h_min -15
_diffrn_reflns_limit_k_max 11
_diffrn_reflns_limit_k_min -11
_diffrn_reflns_limit_l_max 10
_diffrn_reflns_limit_l_min -11
_diffrn_reflns_number 7031
_diffrn_reflns_theta_full 27.47
_diffrn_reflns_theta_max 27.47
_diffrn_reflns_theta_min 2.84
_exptl_absorpt_coefficient_mu 13.400
_exptl_absorpt_correction_T_max 1.0000
_exptl_absorpt_correction_T_min 0.3923
_exptl_absorpt_correction_type multi-scan
_exptl_crystal_colour Black
_exptl_crystal_density_diffrn 4.250
_exptl_crystal_description Prism
_exptl_crystal_F_000 1076
_exptl_crystal_size_max 0.22
_exptl_crystal_size_mid 0.15
_exptl_crystal_size_min 0.10
_refine_diff_density_max 1.269
_refine_diff_density_min -1.629
_refine_diff_density_rms 0.258
_refine_ls_extinction_coef 0.0036(2)
_refine_ls_extinction_expression Fc^*^=kFc[1+0.001xFc^2^\l^3^/sin(2\q)]^-1/4^
_refine_ls_extinction_method SHELXL
_refine_ls_goodness_of_fit_ref 1.222
_refine_ls_matrix_type full
_refine_ls_number_parameters 50
_refine_ls_number_reflns 1168
_refine_ls_number_restraints 0
_refine_ls_restrained_S_all 1.222
_refine_ls_R_factor_all 0.0233
_refine_ls_R_factor_gt 0.0214
_refine_ls_shift/su_max 0.001
_refine_ls_shift/su_mean 0.000
_refine_ls_structure_factor_coef Fsqd
_refine_ls_weighting_details 'calc w=1/[\s^2^(Fo^2^)+(0.0329P)^2^+2.8325P] where P=(Fo^2^+2Fc^2^)/3'
_refine_ls_weighting_scheme calc
_refine_ls_wR_factor_gt 0.0537
_refine_ls_wR_factor_ref 0.0673
_reflns_number_gt 1113
_reflns_number_total 1168
_reflns_threshold_expression >2sigma(I)
_cod_data_source_file ic102597y_si_001_1.cif
_cod_data_source_block Ba2SbFeS5
_cod_database_code 4324722

loop_
_symmetry_equiv_pos_as_xyz
'x, y, z'
'-x+1/2, -y, z+1/2'
'-x, y+1/2, -z'
'x+1/2, -y+1/2, -z+1/2'
'-x, -y, -z'
'x-1/2, y, -z-1/2'
'x, -y-1/2, z'
'-x-1/2, y-1/2, z-1/2'

loop_
_atom_site_label
_atom_site_type_symbol
_atom_site_fract_x
_atom_site_fract_y
_atom_site_fract_z
_atom_site_U_iso_or_equiv
_atom_site_adp_type
_atom_site_occupancy
_atom_site_symmetry_multiplicity
_atom_site_calc_flag
_atom_site_refinement_flags
Ba1 Ba 0.32291(2) 0.00693(3) 0.37769(3) 0.01336(14) Uani 1 1 d .
Sb1 Sb 0.02308(4) 0.2500 0.51813(5) 0.01339(16) Uani 1 2 d S
Fe1 Fe 0.09469(8) 0.2500 0.17069(11) 0.0116(2) Uani 1 2 d S
S1 S 0.05426(10) 0.04861(14) 0.32214(14) 0.0142(3) Uani 1 1 d .
S2 S 0.21084(15) 0.2500 0.61577(19) 0.0138(4) Uani 1 2 d S
S3 S 0.27462(15) 0.2500 0.11399(19) 0.0143(4) Uani 1 2 d S
S4 S 0.49299(14) 0.2500 0.5348(2) 0.0148(4) Uani 1 2 d S

loop_
_atom_site_aniso_label
_atom_site_aniso_U_11
_atom_site_aniso_U_22
_atom_site_aniso_U_33
_atom_site_aniso_U_23
_atom_site_aniso_U_13
_atom_site_aniso_U_12
Ba1 0.0116(2) 0.0137(2) 0.0148(2) 0.00110(9) -0.00035(10) 0.00077(10)
Sb1 0.0106(3) 0.0155(3) 0.0141(2) 0.000 0.00047(16) 0.000
Fe1 0.0092(5) 0.0138(5) 0.0119(5) 0.000 0.0012(4) 0.000
S1 0.0141(6) 0.0129(6) 0.0155(6) 0.0003(5) 0.0001(4) -0.0016(5)
S2 0.0108(8) 0.0164(8) 0.0142(8) 0.000 -0.0004(6) 0.000
S3 0.0091(8) 0.0182(9) 0.0156(8) 0.000 0.0009(6) 0.000
S4 0.0113(8) 0.0187(9) 0.0142(8) 0.000 0.0016(6) 0.000

loop_
_atom_type_symbol
_atom_type_description
_atom_type_scat_dispersion_real
_atom_type_scat_dispersion_imag
_atom_type_scat_source
S S 0.1246 0.1234 'International Tables Vol C Tables 4.2.6.8 and 6.1.1.4'
Fe Fe 0.3463 0.8444 'International Tables Vol C Tables 4.2.6.8 and 6.1.1.4'
Sb Sb -0.5866 1.5461 'International Tables Vol C Tables 4.2.6.8 and 6.1.1.4'
Ba Ba -0.3244 2.2819 'International Tables Vol C Tables 4.2.6.8 and 6.1.1.4'

loop_
_geom_angle_atom_site_label_1
_geom_angle_atom_site_label_2
_geom_angle_atom_site_label_3
_geom_angle
_geom_angle_site_symmetry_1
_geom_angle_site_symmetry_3
S3 Ba1 S4 139.09(5) . 5_656
S3 Ba1 S2 85.48(5) . 2_554
S4 Ba1 S2 76.94(5) 5_656 2_554
S3 Ba1 S4 89.32(4) . .
S4 Ba1 S4 85.73(4) 5_656 .
S2 Ba1 S4 146.37(5) 2_554 .
S3 Ba1 S2 87.69(5) . .
S4 Ba1 S2 125.22(5) 5_656 .
S2 Ba1 S2 148.61(2) 2_554 .
S4 Ba1 S2 63.91(5) . .
S3 Ba1 S1 68.91(4) . .
S4 Ba1 S1 141.37(3) 5_656 .
S2 Ba1 S1 81.28(4) 2_554 .
S4 Ba1 S1 127.32(4) . .
S2 Ba1 S1 67.70(4) . .
S3 Ba1 S3 148.36(2) . 2
S4 Ba1 S3 67.45(5) 5_656 2
S2 Ba1 S3 86.13(5) 2_554 2
S4 Ba1 S3 113.63(5) . 2
S2 Ba1 S3 83.80(4) . 2
S1 Ba1 S3 79.68(4) . 2
S3 Ba1 S1 72.05(4) . 6_656
S4 Ba1 S1 68.43(4) 5_656 6_656
S2 Ba1 S1 78.59(4) 2_554 6_656
S4 Ba1 S1 68.23(5) . 6_656
S2 Ba1 S1 127.87(4) . 6_656
S1 Ba1 S1 137.09(3) . 6_656
S3 Ba1 S1 135.48(4) 2 6_656
S3 Ba1 Fe1 174.15(4) . 2
S4 Ba1 Fe1 37.04(4) 5_656 2
S2 Ba1 Fe1 96.49(4) 2_554 2
S4 Ba1 Fe1 86.00(4) . 2
S2 Ba1 Fe1 93.38(4) . 2
S1 Ba1 Fe1 116.79(3) . 2
S3 Ba1 Fe1 37.46(4) 2 2
S1 Ba1 Fe1 102.90(4) 6_656 2
S3 Ba1 Ba1 48.40(3) . 7_565
S4 Ba1 Ba1 133.88(3) 5_656 7_565
S2 Ba1 Ba1 133.80(3) 2_554 7_565
S4 Ba1 Ba1 49.21(3) . 7_565
S2 Ba1 Ba1 49.52(3) . 7_565
S1 Ba1 Ba1 83.61(2) . 7_565
S3 Ba1 Ba1 133.26(3) 2 7_565
S1 Ba1 Ba1 83.67(2) 6_656 7_565
Fe1 Ba1 Ba1 129.11(2) 2 7_565
S3 Ba1 Ba1 131.60(3) . 7
S4 Ba1 Ba1 46.12(3) 5_656 7
S2 Ba1 Ba1 46.20(3) 2_554 7
S4 Ba1 Ba1 130.79(3) . 7
S2 Ba1 Ba1 130.48(3) . 7
S1 Ba1 Ba1 96.39(2) . 7
S3 Ba1 Ba1 46.74(3) 2 7
S1 Ba1 Ba1 96.33(2) 6_656 7
Fe1 Ba1 Ba1 50.89(2) 2 7
Ba1 Ba1 Ba1 180.0 7_565 7
S3 Ba1 Ba1 43.62(3) . 2_554
S4 Ba1 Ba1 117.01(3) 5_656 2_554
S2 Ba1 Ba1 43.60(3) 2_554 2_554
S4 Ba1 Ba1 130.00(3) . 2_554
S2 Ba1 Ba1 117.43(4) . 2_554
S1 Ba1 Ba1 60.13(2) . 2_554
S3 Ba1 Ba1 116.18(4) 2 2_554
S1 Ba1 Ba1 79.45(4) 6_656 2_554
Fe1 Ba1 Ba1 139.42(2) 2 2_554
Ba1 Ba1 Ba1 91.465(6) 7_565 2_554
Ba1 Ba1 Ba1 88.535(6) 7 2_554
S2 Sb1 S1 96.16(4) . .
S2 Sb1 S1 96.16(5) . 7_565
S1 Sb1 S1 89.83(7) . 7_565
S4 Fe1 S3 110.90(8) 6_556 .
S4 Fe1 S1 111.70(5) 6_556 7_565
S3 Fe1 S1 109.98(5) . 7_565
S4 Fe1 S1 111.70(5) 6_556 .
S3 Fe1 S1 109.98(5) . .
S1 Fe1 S1 102.27(8) 7_565 .
S4 Fe1 Ba1 63.49(5) 6_556 2_554
S3 Fe1 Ba1 64.30(4) . 2_554
S1 Fe1 Ba1 167.96(4) 7_565 2_554
S1 Fe1 Ba1 89.75(5) . 2_554
S4 Fe1 Ba1 63.49(5) 6_556 8_665
S3 Fe1 Ba1 64.30(4) . 8_665
S1 Fe1 Ba1 89.75(5) 7_565 8_665
S1 Fe1 Ba1 167.96(4) . 8_665
Ba1 Fe1 Ba1 78.22(4) 2_554 8_665
Fe1 S1 Sb1 83.72(6) . .
Fe1 S1 Ba1 87.96(5) . .
Sb1 S1 Ba1 97.03(4) . .
Fe1 S1 Ba1 87.21(5) . 6_556
Sb1 S1 Ba1 108.73(5) . 6_556
Ba1 S1 Ba1 153.08(4) . 6_556
Sb1 S2 Ba1 97.90(5) . 8_666
Sb1 S2 Ba1 97.90(5) . 2
Ba1 S2 Ba1 87.61(6) 8_666 2
Sb1 S2 Ba1 98.88(5) . .
Ba1 S2 Ba1 162.91(6) 8_666 .
Ba1 S2 Ba1 93.27(4) 2 .
Sb1 S2 Ba1 98.88(5) . 7_565
Ba1 S2 Ba1 93.27(4) 8_666 7_565
Ba1 S2 Ba1 162.91(6) 2 7_565
Ba1 S2 Ba1 80.96(5) . 7_565
Fe1 S3 Ba1 90.70(5) . 7_565
Fe1 S3 Ba1 90.70(5) . .
Ba1 S3 Ba1 83.20(5) 7_565 .
Fe1 S3 Ba1 78.23(5) . 2_554
Ba1 S3 Ba1 168.59(6) 7_565 2_554
Ba1 S3 Ba1 94.02(3) . 2_554
Fe1 S3 Ba1 78.23(5) . 8_665
Ba1 S3 Ba1 94.02(3) 7_565 8_665
Ba1 S3 Ba1 168.59(6) . 8_665
Ba1 S3 Ba1 86.53(5) 2_554 8_665
Fe1 S4 Ba1 79.48(5) 6_656 3_656
Fe1 S4 Ba1 79.48(5) 6_656 5_656
Ba1 S4 Ba1 87.76(6) 3_656 5_656
Fe1 S4 Ba1 89.82(6) 6_656 .
Ba1 S4 Ba1 168.57(6) 3_656 .
Ba1 S4 Ba1 94.27(4) 5_656 .
Fe1 S4 Ba1 89.82(6) 6_656 7_565
Ba1 S4 Ba1 94.27(4) 3_656 7_565
Ba1 S4 Ba1 168.57(6) 5_656 7_565
Ba1 S4 Ba1 81.58(5) . 7_565

loop_
_geom_bond_atom_site_label_1
_geom_bond_atom_site_label_2
_geom_bond_distance
_geom_bond_site_symmetry_2
Ba1 S3 3.2407(16) .
Ba1 S4 3.2812(16) 5_656
Ba1 S2 3.2856(16) 2_554
Ba1 S4 3.2934(17) .
Ba1 S2 3.3142(16) .
Ba1 S1 3.316(2) .
Ba1 S3 3.3184(16) 2
Ba1 S1 3.3441(17) 6_656
Sb1 S2 2.438(2) .
Sb1 S1 2.5249(15) .
Sb1 S1 2.5249(15) 7_565
Fe1 S4 2.209(2) 6_556
Fe1 S3 2.240(2) .
Fe1 S1 2.2896(15) 7_565
Fe1 S1 2.2896(15) .
S1 Ba1 3.3441(17) 6_556
S2 Ba1 3.2856(16) 8_666
S2 Ba1 3.2856(16) 2
S2 Ba1 3.3142(16) 7_565
S3 Ba1 3.2407(16) 7_565
S3 Ba1 3.3184(16) 2_554
S3 Ba1 3.3184(16) 8_665
S4 Fe1 2.209(2) 6_656
S4 Ba1 3.2812(17) 3_656
S4 Ba1 3.2812(17) 5_656
S4 Ba1 3.2934(17) 7_565
